data_2008234
loop_
_publ_author_name
'Cave, Gareth W. V.'
'Errington, William'
'Rourke, Jonathan P.'

_publ_section_title
;
 <i>trans</i>-Diiodobis(triphenylphosphine)palladium(II)
;
_journal_issue 3
_journal_name_full 'Acta Crystallographica Section C'
_journal_page_first 320
_journal_page_last 322
_journal_paper_doi 10.1107/S0108270198015868
_journal_volume 55
_journal_year 1999
_chemical_formula_iupac '[Pd I2 (C18 H15 P1)2]'
_chemical_formula_moiety 'C36 H30 I2 P2 Pd'
_chemical_formula_sum 'C36 H30 I2 P2 Pd'
_chemical_formula_weight 884.74
_chemical_name_systematic
;
 trans-Diiodobis(triphenylphosphine)palladium(II)
;
_space_group_IT_number 2
_symmetry_cell_setting triclinic
_symmetry_space_group_name_Hall '-P 1'
_symmetry_space_group_name_H-M 'P -1'
_audit_creation_method SHELXL-97
_cell_angle_alpha 71.424(3)
_cell_angle_beta 87.870(10)
_cell_angle_gamma 67.852(3)
_cell_formula_units_Z 1
_cell_length_a 9.3761(6)
_cell_length_b 9.4407(5)
_cell_length_c 10.7822(6)
_cell_measurement_reflns_used 3679
_cell_measurement_temperature 160(2)
_cell_measurement_theta_max 28.66
_cell_measurement_theta_min 2.00
_cell_volume 834.18(9)
_computing_cell_refinement 'SAINT (Siemens, 1995)'
_computing_data_collection 'SMART (Siemens, 1994a)'
_computing_data_reduction SAINT
_computing_molecular_graphics 'SHELXTL/PC (Siemens, 1994b)'
_computing_publication_material 'SHELXTL/PC (Siemens, 1994b)'
_computing_structure_refinement 'SHELXL97 (Sheldrick, 1997)'
_computing_structure_solution 'SHELXTL/PC (Siemens, 1994b)'
_diffrn_ambient_temperature 160(2)
_diffrn_detector_area_resol_mean 8.192
_diffrn_measured_fraction_theta_full 0.842
_diffrn_measured_fraction_theta_max 0.842
_diffrn_measurement_device_type 'Siemens SMART CCD area-detector'
_diffrn_measurement_method \w
_diffrn_radiation_monochromator graphite
_diffrn_radiation_source 'normal-focus sealed tube'
_diffrn_radiation_type MoK\a
_diffrn_radiation_wavelength 0.71073
_diffrn_reflns_av_R_equivalents 0.016
_diffrn_reflns_av_sigmaI/netI 0.0435
_diffrn_reflns_limit_h_max 12
_diffrn_reflns_limit_h_min -9
_diffrn_reflns_limit_k_max 12
_diffrn_reflns_limit_k_min -11
_diffrn_reflns_limit_l_max 14
_diffrn_reflns_limit_l_min -10
_diffrn_reflns_number 4960
_diffrn_reflns_theta_full 28.66
_diffrn_reflns_theta_max 28.66
_diffrn_reflns_theta_min 2.00
_diffrn_standards_decay_% 0
_exptl_absorpt_coefficient_mu 2.526
_exptl_absorpt_correction_T_max 0.928
_exptl_absorpt_correction_T_min 0.625
_exptl_absorpt_correction_type multi-scan
_exptl_absorpt_process_details '(Sheldrick, 1996)'
_exptl_crystal_colour orange
_exptl_crystal_density_diffrn 1.761
_exptl_crystal_density_method 'not measured'
_exptl_crystal_description block
_exptl_crystal_F_000 428
_exptl_crystal_size_max 0.40
_exptl_crystal_size_mid 0.14
_exptl_crystal_size_min 0.04
_refine_diff_density_max 1.055
_refine_diff_density_min -0.951
_refine_ls_extinction_method none
_refine_ls_goodness_of_fit_ref 1.012
_refine_ls_hydrogen_treatment constr
_refine_ls_matrix_type full
_refine_ls_number_parameters 187
_refine_ls_number_reflns 3608
_refine_ls_number_restraints 0
_refine_ls_restrained_S_all 1.012
_refine_ls_R_factor_all 0.047
_refine_ls_R_factor_gt 0.034
_refine_ls_shift/su_max 0.004
_refine_ls_shift/su_mean 0.001
_refine_ls_structure_factor_coef Fsqd
_refine_ls_weighting_details 'calc w = 1/[\s^2^(Fo^2^)+(0.0530P)^2^] where P = (Fo^2^+2Fc^2^)/3'
_refine_ls_weighting_scheme calc
_refine_ls_wR_factor_ref 0.094
_reflns_number_gt 2793
_reflns_number_total 3608
_reflns_threshold_expression I>2\s(I)
_cod_data_source_file cf1284.cif
_cod_data_source_block cf1284
_cod_original_cell_volume 834.18(2)
_cod_database_code 2008234

loop_
_symmetry_equiv_pos_as_xyz
'x, y, z'
'-x, -y, -z'

loop_
_atom_site_label
_atom_site_fract_x
_atom_site_fract_y
_atom_site_fract_z
_atom_site_U_iso_or_equiv
_atom_site_adp_type
_atom_site_calc_flag
_atom_site_refinement_flags
_atom_site_occupancy
_atom_site_disorder_assembly
_atom_site_disorder_group
_atom_site_type_symbol
Pd1 0 0 0 0.01958(11) Uani d S 1 . . Pd
I1 0.23187(4) -0.19913(4) -0.07763(3) 0.03839(12) Uani d . 1 . . I
P1 -0.00861(12) 0.20600(13) -0.19581(10) 0.0219(2) Uani d . 1 . . P
C11 0.1824(5) 0.2069(5) -0.2350(5) 0.0283(9) Uani d . 1 . . C
C12 0.2284(6) 0.2280(6) -0.3607(5) 0.0355(11) Uani d . 1 . . C
H12A 0.1609 0.2401 -0.4302 0.043 Uiso calc R 1 . . H
C13 0.3747(6) 0.2315(7) -0.3849(6) 0.0505(15) Uani d . 1 . . C
H13A 0.4078 0.2440 -0.4707 0.061 Uiso calc R 1 . . H
C14 0.4706(6) 0.2167(7) -0.2843(7) 0.0521(16) Uani d . 1 . . C
H14A 0.5690 0.2217 -0.3013 0.063 Uiso calc R 1 . . H
C15 0.4260(6) 0.1950(7) -0.1605(7) 0.0530(15) Uani d . 1 . . C
H15A 0.4931 0.1854 -0.0918 0.064 Uiso calc R 1 . . H
C16 0.2827(6) 0.1867(7) -0.1342(5) 0.0413(12) Uani d . 1 . . C
H16A 0.2535 0.1671 -0.0469 0.050 Uiso calc R 1 . . H
C21 -0.0948(5) 0.1898(5) -0.3372(4) 0.0266(9) Uani d . 1 . . C
C22 -0.1153(5) 0.0486(6) -0.3264(5) 0.0300(10) Uani d . 1 . . C
H22A -0.0838 -0.0389 -0.2458 0.036 Uiso calc R 1 . . H
C23 -0.1811(5) 0.0342(6) -0.4318(5) 0.0386(12) Uani d . 1 . . C
H23A -0.1952 -0.0630 -0.4229 0.046 Uiso calc R 1 . . H
C24 -0.2264(6) 0.1587(8) -0.5494(5) 0.0475(14) Uani d . 1 . . C
H24A -0.2705 0.1477 -0.6220 0.057 Uiso calc R 1 . . H
C25 -0.2073(7) 0.2995(7) -0.5610(5) 0.0512(15) Uani d . 1 . . C
H25A -0.2386 0.3860 -0.6422 0.061 Uiso calc R 1 . . H
C26 -0.1432(6) 0.3172(6) -0.4562(5) 0.0414(12) Uani d . 1 . . C
H26A -0.1321 0.4159 -0.4652 0.050 Uiso calc R 1 . . H
C31 -0.1207(5) 0.4147(5) -0.2034(4) 0.0301(10) Uani d . 1 . . C
C32 -0.0526(7) 0.5067(6) -0.1699(5) 0.0435(13) Uani d . 1 . . C
H32A 0.0564 0.4657 -0.1512 0.052 Uiso calc R 1 . . H
C33 -0.1438(8) 0.6580(7) -0.1637(6) 0.0570(16) Uani d . 1 . . C
H33A -0.0964 0.7188 -0.1383 0.068 Uiso calc R 1 . . H
C34 -0.2999(8) 0.7219(7) -0.1932(6) 0.0579(17) Uani d . 1 . . C
H34A -0.3604 0.8272 -0.1906 0.069 Uiso calc R 1 . . H
C35 -0.3688(7) 0.6329(7) -0.2266(6) 0.0516(15) Uani d . 1 . . C
H35A -0.4780 0.6761 -0.2455 0.062 Uiso calc R 1 . . H
C36 -0.2817(6) 0.4808(6) -0.2332(5) 0.0402(12) Uani d . 1 . . C
H36A -0.3307 0.4210 -0.2580 0.048 Uiso calc R 1 . . H

loop_
_atom_site_aniso_label
_atom_site_aniso_U_11
_atom_site_aniso_U_22
_atom_site_aniso_U_33
_atom_site_aniso_U_12
_atom_site_aniso_U_13
_atom_site_aniso_U_23
Pd1 0.0173(2) 0.0225(2) 0.0189(2) -0.00646(17) 0.00502(16) -0.00856(17)
I1 0.0339(2) 0.03912(19) 0.0348(2) -0.00564(14) 0.01169(14) -0.01366(14)
P1 0.0196(5) 0.0237(5) 0.0217(5) -0.0080(4) 0.0044(4) -0.0071(4)
C11 0.022(2) 0.024(2) 0.038(3) -0.0100(18) 0.0056(18) -0.0078(19)
C12 0.033(3) 0.036(2) 0.041(3) -0.016(2) 0.013(2) -0.015(2)
C13 0.041(3) 0.054(3) 0.065(4) -0.024(3) 0.030(3) -0.026(3)
C14 0.031(3) 0.049(3) 0.087(5) -0.021(3) 0.022(3) -0.030(3)
C15 0.029(3) 0.056(4) 0.077(5) -0.013(3) -0.001(3) -0.029(3)
C16 0.029(3) 0.054(3) 0.042(3) -0.019(2) 0.003(2) -0.015(2)
C21 0.023(2) 0.034(2) 0.021(2) -0.0093(18) 0.0035(16) -0.0080(18)
C22 0.025(2) 0.039(2) 0.031(2) -0.014(2) 0.0073(18) -0.016(2)
C23 0.031(3) 0.053(3) 0.042(3) -0.017(2) 0.006(2) -0.028(3)
C24 0.031(3) 0.076(4) 0.037(3) -0.009(3) 0.001(2) -0.034(3)
C25 0.052(3) 0.058(4) 0.023(3) -0.006(3) -0.004(2) -0.004(2)
C26 0.044(3) 0.038(3) 0.030(3) -0.007(2) 0.001(2) -0.007(2)
C31 0.029(2) 0.027(2) 0.030(2) -0.0070(19) 0.0043(18) -0.0075(19)
C32 0.047(3) 0.029(2) 0.051(3) -0.016(2) 0.003(2) -0.007(2)
C33 0.072(4) 0.032(3) 0.071(4) -0.021(3) 0.007(3) -0.020(3)
C34 0.075(4) 0.027(3) 0.055(4) 0.001(3) 0.004(3) -0.018(3)
C35 0.042(3) 0.045(3) 0.046(3) 0.010(3) 0.000(2) -0.018(3)
C36 0.035(3) 0.039(3) 0.043(3) -0.007(2) 0.004(2) -0.017(2)

loop_
_atom_type_symbol
_atom_type_description
_atom_type_scat_dispersion_real
_atom_type_scat_dispersion_imag
_atom_type_scat_source
C C 0.0033 0.0016 'International Tables Vol C Tables 4.2.6.8 and 6.1.1.4'
H H 0.0000 0.0000 'International Tables Vol C Tables 4.2.6.8 and 6.1.1.4'
P P 0.1023 0.0942 'International Tables Vol C Tables 4.2.6.8 and 6.1.1.4'
Pd Pd -0.9988 1.0072 'International Tables Vol C Tables 4.2.6.8 and 6.1.1.4'
I I -0.4742 1.8119 'International Tables Vol C Tables 4.2.6.8 and 6.1.1.4'

loop_
_geom_angle_atom_site_label_1
_geom_angle_atom_site_label_2
_geom_angle_atom_site_label_3
_geom_angle_site_symmetry_1
_geom_angle_site_symmetry_3
_geom_angle
_geom_angle_publ_flag
P1 Pd1 P1 2 . 180.00(5) ?
P1 Pd1 I1 2 2 88.45(3) ?
P1 Pd1 I1 . 2 91.55(3) ?
P1 Pd1 I1 2 . 91.55(3) ?
P1 Pd1 I1 . . 88.45(3) y
I1 Pd1 I1 2 . 180.000(13) ?
C31 P1 C21 . . 103.1(2) ?
C31 P1 C11 . . 103.1(2) ?
C21 P1 C11 . . 107.1(2) ?
C31 P1 Pd1 . . 117.26(15) ?
C21 P1 Pd1 . . 112.24(14) ?
C11 P1 Pd1 . . 112.90(15) ?
C12 C11 C16 . . 119.6(4) ?
C12 C11 P1 . . 122.5(4) ?
C16 C11 P1 . . 117.9(4) ?
C11 C12 C13 . . 119.7(5) ?
C14 C13 C12 . . 119.8(5) ?
C15 C14 C13 . . 120.7(5) ?
C14 C15 C16 . . 120.2(6) ?
C11 C16 C15 . . 120.0(5) ?
C22 C21 C26 . . 118.7(4) ?
C22 C21 P1 . . 119.5(3) ?
C26 C21 P1 . . 121.7(4) ?
C23 C22 C21 . . 120.5(5) ?
C24 C23 C22 . . 120.7(5) ?
C23 C24 C25 . . 119.3(5) ?
C26 C25 C24 . . 121.0(5) ?
C25 C26 C21 . . 119.8(5) ?
C32 C31 C36 . . 118.4(4) ?
C32 C31 P1 . . 121.6(4) ?
C36 C31 P1 . . 119.8(4) ?
C33 C32 C31 . . 119.9(5) ?
C34 C33 C32 . . 121.5(6) ?
C33 C34 C35 . . 119.4(5) ?
C34 C35 C36 . . 120.8(5) ?
C35 C36 C31 . . 120.0(5) ?

loop_
_geom_bond_atom_site_label_1
_geom_bond_atom_site_label_2
_geom_bond_site_symmetry_2
_geom_bond_distance
_geom_bond_publ_flag
Pd1 P1 2 2.3504(10) ?
Pd1 P1 . 2.3504(10) y
Pd1 I1 2 2.5975(3) ?
Pd1 I1 . 2.5975(3) y
P1 C31 . 1.826(4) y
P1 C21 . 1.826(4) y
P1 C11 . 1.828(4) y
C11 C12 . 1.382(6) ?
C11 C16 . 1.382(7) ?
C12 C13 . 1.398(7) ?
C13 C14 . 1.373(9) ?
C14 C15 . 1.359(8) ?
C15 C16 . 1.389(7) ?
C21 C22 . 1.385(6) ?
C21 C26 . 1.396(6) ?
C22 C23 . 1.381(6) ?
C23 C24 . 1.373(8) ?
C24 C25 . 1.373(8) ?
C25 C26 . 1.383(7) ?
C31 C32 . 1.388(7) ?
C31 C36 . 1.403(7) ?
C32 C33 . 1.383(7) ?
C33 C34 . 1.362(9) ?
C34 C35 . 1.369(8) ?
C35 C36 . 1.382(7) ?

loop_
_geom_torsion_atom_site_label_1
_geom_torsion_atom_site_label_2
_geom_torsion_atom_site_label_3
_geom_torsion_atom_site_label_4
_geom_torsion_site_symmetry_1
_geom_torsion
P1 Pd1 P1 C31 2 -6E1(10)
I1 Pd1 P1 C31 2 15.14(18)
I1 Pd1 P1 C31 . -164.86(18)
P1 Pd1 P1 C21 2 18E1(10)
I1 Pd1 P1 C21 2 -103.99(15)
I1 Pd1 P1 C21 . 76.01(15)
P1 Pd1 P1 C11 2 6E1(10)
I1 Pd1 P1 C11 2 134.80(16)
I1 Pd1 P1 C11 . -45.20(16)
C31 P1 C11 C12 . -95.7(4)
C21 P1 C11 C12 . 12.8(4)
Pd1 P1 C11 C12 . 136.8(3)
C31 P1 C11 C16 . 83.9(4)
C21 P1 C11 C16 . -167.7(4)
Pd1 P1 C11 C16 . -43.6(4)
C16 C11 C12 C13 . -1.1(7)
P1 C11 C12 C13 . 178.4(4)
C11 C12 C13 C14 . -1.1(8)
C12 C13 C14 C15 . 1.5(9)
C13 C14 C15 C16 . 0.3(9)
C12 C11 C16 C15 . 2.9(8)
P1 C11 C16 C15 . -176.6(4)
C14 C15 C16 C11 . -2.6(8)
C31 P1 C21 C22 . -140.8(4)
C11 P1 C21 C22 . 110.8(4)
Pd1 P1 C21 C22 . -13.7(4)
C31 P1 C21 C26 . 38.2(4)
C11 P1 C21 C26 . -70.2(4)
Pd1 P1 C21 C26 . 165.4(3)
C26 C21 C22 C23 . 0.5(7)
P1 C21 C22 C23 . 179.6(3)
C21 C22 C23 C24 . 0.5(7)
C22 C23 C24 C25 . -0.8(8)
C23 C24 C25 C26 . 0.0(8)
C24 C25 C26 C21 . 1.0(8)
C22 C21 C26 C25 . -1.2(7)
P1 C21 C26 C25 . 179.7(4)
C21 P1 C31 C32 . -143.3(4)
C11 P1 C31 C32 . -31.9(5)
Pd1 P1 C31 C32 . 92.8(4)
C21 P1 C31 C36 . 42.0(4)
C11 P1 C31 C36 . 153.5(4)
Pd1 P1 C31 C36 . -81.8(4)
C36 C31 C32 C33 . 1.4(8)
P1 C31 C32 C33 . -173.3(4)
C31 C32 C33 C34 . -1.7(9)
C32 C33 C34 C35 . 1.6(10)
C33 C34 C35 C36 . -1.3(9)
C34 C35 C36 C31 . 1.1(8)
C32 C31 C36 C35 . -1.1(7)
P1 C31 C36 C35 . 173.7(4)
